data_7035504
loop_
_publ_author_name
'Hapka, Micha\/l'
'Dranka, Maciej'
'Or\/lowska, Katarzyna'
'Cha\/lasi\'nski, Grzegorz'
'Szcz\;e\'sniak, Ma\/lgorzata M'
'Zachara, Janusz'

_publ_section_title
;
 Noncovalent interactions determine the conformation of aurophilic
 complexes with 2-mercapto-4-methyl-5-thiazoleacetic acid ligands.
;
_journal_issue 30
_journal_name_full 'Dalton transactions (Cambridge, England : 2003)'
_journal_page_first 13641
_journal_page_last 13650
_journal_paper_doi 10.1039/c5dt01627d
_journal_volume 44
_journal_year 2015
_chemical_formula_moiety 'C6 H7 N O2 S2'
_chemical_formula_sum 'C6 H7 N O2 S2'
_chemical_formula_weight 189.25
_space_group_crystal_system monoclinic
_space_group_IT_number 15
_space_group_name_Hall '-I 2ya'
_space_group_name_H-M_alt 'I 1 2/a 1'
_symmetry_cell_setting monoclinic
_symmetry_Int_Tables_number 15
_symmetry_space_group_name_Hall '-I 2ya'
_symmetry_space_group_name_H-M 'I 1 2/a 1'
_atom_sites_solution_hydrogens mixed
_atom_sites_solution_primary direct
_audit_creation_date 2014-09-02
_audit_creation_method
;
Olex2 1.2-beta
(compiled 2014.07.22 svn.r2960 for OlexSys, GUI svn.r4862)
;
_audit_update_record
;
2015-04-28 deposited with the CCDC.
2015-06-22 downloaded from the CCDC.
;
_cell_angle_alpha 90
_cell_angle_beta 95.774(7)
_cell_angle_gamma 90
_cell_formula_units_Z 8
_cell_length_a 7.3214(6)
_cell_length_b 14.1820(13)
_cell_length_c 15.5197(10)
_cell_measurement_reflns_used 1453
_cell_measurement_temperature 120.0(2)
_cell_measurement_theta_max 30.1890
_cell_measurement_theta_min 5.8010
_cell_volume 1603.3(2)
_computing_cell_refinement
;
CrysAlisPro, Agilent Technologies,
Version 1.171.37.34 (release 22-05-2014 CrysAlis171 .NET)
(compiled May 22 2014,16:03:01)
;
_computing_data_collection
;
CrysAlisPro, Agilent Technologies,
Version 1.171.37.34 (release 22-05-2014 CrysAlis171 .NET)
(compiled May 22 2014,16:03:01)
;
_computing_data_reduction
;
CrysAlisPro, Agilent Technologies,
Version 1.171.37.34 (release 22-05-2014 CrysAlis171 .NET)
(compiled May 22 2014,16:03:01)
;
_computing_molecular_graphics 'Olex2 (Dolomanov et al., 2009)'
_computing_publication_material 'Olex2 (Dolomanov et al., 2009)'
_computing_structure_refinement 'ShelXL (Sheldrick, 2008)'
_computing_structure_solution 'ShelXS (Sheldrick, 2008)'
_diffrn_ambient_temperature 120.0(2)
_diffrn_detector 'CCD plate'
_diffrn_detector_area_resol_mean 10.3347
_diffrn_detector_type Atlas
_diffrn_measured_fraction_theta_full 0.997
_diffrn_measured_fraction_theta_max 0.998
_diffrn_measurement_details
;
  1 omega  -79.00  -13.00   1.0000   15.0000
omega____ theta____ kappa____ phi______ frames
    -      -14.2471  -38.0000   30.0000 66

  2 omega  -87.00   15.00   1.0000   15.0000
omega____ theta____ kappa____ phi______ frames
    -      -14.2471  -57.0000  150.0000 102

  3 omega  -20.00   11.00   1.0000   15.0000
omega____ theta____ kappa____ phi______ frames
    -      -14.2471  -77.0000  -60.0000 31
;
_diffrn_measurement_device 'four-circle diffractometer'
_diffrn_measurement_device_type 'Xcalibur, Atlas, Gemini ultra'
_diffrn_measurement_method '\w scans'
_diffrn_orient_matrix_UB_11 0.0010342000
_diffrn_orient_matrix_UB_12 0.0411599000
_diffrn_orient_matrix_UB_13 0.0260401000
_diffrn_orient_matrix_UB_21 -0.0156776000
_diffrn_orient_matrix_UB_22 -0.0280052000
_diffrn_orient_matrix_UB_23 0.0363841000
_diffrn_orient_matrix_UB_31 0.0961241000
_diffrn_orient_matrix_UB_32 -0.0048701000
_diffrn_orient_matrix_UB_33 0.0103123000
_diffrn_radiation_monochromator graphite
_diffrn_radiation_probe x-ray
_diffrn_radiation_type MoK\a
_diffrn_radiation_wavelength 0.71073
_diffrn_reflns_av_R_equivalents 0.0344
_diffrn_reflns_av_unetI/netI 0.0483
_diffrn_reflns_Laue_measured_fraction_full 0.997
_diffrn_reflns_Laue_measured_fraction_max 0.998
_diffrn_reflns_limit_h_max 6
_diffrn_reflns_limit_h_min -9
_diffrn_reflns_limit_k_max 18
_diffrn_reflns_limit_k_min -14
_diffrn_reflns_limit_l_max 19
_diffrn_reflns_limit_l_min -20
_diffrn_reflns_number 3825
_diffrn_reflns_point_group_measured_fraction_full 0.997
_diffrn_reflns_point_group_measured_fraction_max 0.998
_diffrn_reflns_theta_full 26.000
_diffrn_reflns_theta_max 27.374
_diffrn_reflns_theta_min 3.902
_diffrn_source 'Enhance (Mo) X-ray Source'
_exptl_absorpt_coefficient_mu 0.610
_exptl_absorpt_correction_T_max 0.910
_exptl_absorpt_correction_T_min 0.790
_exptl_absorpt_correction_type gaussian
_exptl_absorpt_process_details
;
CrysAlisPro, Agilent Technologies,
Version 1.171.37.34 (release 22-05-2014 CrysAlis171 .NET)
(compiled May 22 2014,16:03:01)
Numerical absorption correction based on gaussian integration over
            a multifaceted crystal model
Empirical absorption correction using spherical harmonics,
 implemented in SCALE3 ABSPACK scaling algorithm.
;
_exptl_crystal_colour yellow
_exptl_crystal_colour_primary yellow
_exptl_crystal_density_diffrn 1.568
_exptl_crystal_description needle
_exptl_crystal_F_000 784
_exptl_crystal_size_max 0.5993
_exptl_crystal_size_mid 0.2344
_exptl_crystal_size_min 0.1988
_refine_diff_density_max 0.393
_refine_diff_density_min -0.280
_refine_diff_density_rms 0.081
_refine_ls_extinction_method none
_refine_ls_goodness_of_fit_ref 1.080
_refine_ls_hydrogen_treatment mixed
_refine_ls_matrix_type full
_refine_ls_number_parameters 109
_refine_ls_number_reflns 1816
_refine_ls_number_restraints 2
_refine_ls_restrained_S_all 1.081
_refine_ls_R_factor_all 0.0500
_refine_ls_R_factor_gt 0.0387
_refine_ls_shift/su_max 0.001
_refine_ls_shift/su_mean 0.000
_refine_ls_structure_factor_coef Fsqd
_refine_ls_weighting_details 'w=1/[\s^2^(Fo^2^)+(0.0460P)^2^+0.6160P] where P=(Fo^2^+2Fc^2^)/3'
_refine_ls_weighting_scheme calc
_refine_ls_wR_factor_gt 0.0944
_refine_ls_wR_factor_ref 0.1017
_reflns_Friedel_coverage 0.000
_reflns_number_gt 1514
_reflns_number_total 1816
_reflns_threshold_expression 'I > 2\s(I)'
_cod_data_source_file c5dt01627d2.cif
_cod_data_source_block nsscooh
_cod_depositor_comments 'Adding full bibliography for 7035501--7035504.cif.'
_cod_original_sg_symbol_H-M 'I 2/a'
_cod_database_code 7035504
_shelxl_version_number 2014-3
_shelx_space_group_comment
;
The symmetry employed for this shelxl refinement is uniquely defined
by the following loop, which should always be used as a source of
symmetry information in preference to the above space-group names.
They are only intended as comments.
;

loop_
_space_group_symop_operation_xyz
'x, y, z'
'-x+1/2, y, -z'
'x+1/2, y+1/2, z+1/2'
'-x+1, y+1/2, -z+1/2'
'-x, -y, -z'
'x-1/2, -y, z'
'-x+1/2, -y+1/2, -z+1/2'
'x, -y+1/2, z+1/2'

loop_
_atom_site_label
_atom_site_type_symbol
_atom_site_fract_x
_atom_site_fract_y
_atom_site_fract_z
_atom_site_U_iso_or_equiv
_atom_site_adp_type
_atom_site_occupancy
_atom_site_site_symmetry_order
_atom_site_calc_flag
_atom_site_refinement_flags_posn
S1 S 0.57704(7) 0.55025(4) 0.25440(3) 0.02041(17) Uani 1 1 d .
S2 S 0.50580(8) 0.63666(4) 0.42411(3) 0.02566(18) Uani 1 1 d .
O1 O 0.2911(2) 0.40735(13) 0.10240(10) 0.0324(4) Uani 1 1 d .
O2 O 0.4997(2) 0.38265(14) 0.00961(10) 0.0310(4) Uani 1 1 d D
H2 H 0.403(3) 0.392(2) -0.0275(18) 0.057(10) Uiso 1 1 d D
N1 N 0.5054(2) 0.45191(13) 0.37958(12) 0.0195(4) Uani 1 1 d D
H1 H 0.488(4) 0.432(2) 0.4295(13) 0.050(9) Uiso 1 1 d D
C1 C 0.5238(3) 0.54318(16) 0.35963(13) 0.0196(5) Uani 1 1 d .
C2 C 0.5289(3) 0.38664(16) 0.31524(14) 0.0204(5) Uani 1 1 d .
C3 C 0.5697(3) 0.42813(16) 0.24149(14) 0.0196(5) Uani 1 1 d .
C4 C 0.6053(3) 0.38385(17) 0.15739(14) 0.0235(5) Uani 1 1 d .
H4A H 0.6316 0.3160 0.1672 0.028 Uiso 1 1 calc R
H4B H 0.7160 0.4131 0.1371 0.028 Uiso 1 1 calc R
C5 C 0.4492(3) 0.39348(17) 0.08779(14) 0.0224(5) Uani 1 1 d .
C6 C 0.5011(3) 0.28586(17) 0.33401(16) 0.0291(5) Uani 1 1 d .
H6A H 0.3737 0.2756 0.3460 0.044 Uiso 1 1 calc GR
H6B H 0.5842 0.2671 0.3846 0.044 Uiso 1 1 calc GR
H6C H 0.5269 0.2479 0.2839 0.044 Uiso 1 1 calc GR

loop_
_atom_site_aniso_label
_atom_site_aniso_U_11
_atom_site_aniso_U_22
_atom_site_aniso_U_33
_atom_site_aniso_U_23
_atom_site_aniso_U_13
_atom_site_aniso_U_12
S1 0.0233(3) 0.0207(3) 0.0173(3) 0.0008(2) 0.0027(2) -0.0006(2)
S2 0.0376(3) 0.0205(3) 0.0187(3) -0.0017(2) 0.0022(2) 0.0001(2)
O1 0.0239(8) 0.0531(12) 0.0202(8) -0.0059(8) 0.0025(6) 0.0019(8)
O2 0.0250(8) 0.0507(12) 0.0176(8) -0.0023(7) 0.0029(7) 0.0029(8)
N1 0.0225(9) 0.0191(10) 0.0168(9) 0.0026(7) 0.0016(7) -0.0007(7)
C1 0.0164(10) 0.0247(13) 0.0170(10) 0.0025(9) -0.0016(8) -0.0015(9)
C2 0.0185(10) 0.0213(12) 0.0211(10) -0.0017(9) 0.0003(8) 0.0018(9)
C3 0.0185(10) 0.0190(12) 0.0209(10) -0.0021(9) -0.0003(8) 0.0018(9)
C4 0.0237(11) 0.0242(13) 0.0227(11) -0.0015(9) 0.0030(9) 0.0033(9)
C5 0.0253(11) 0.0228(13) 0.0193(11) -0.0026(9) 0.0040(9) -0.0009(9)
C6 0.0386(13) 0.0212(13) 0.0278(12) 0.0004(10) 0.0048(10) 0.0011(10)

loop_
_atom_type_symbol
_atom_type_description
_atom_type_scat_dispersion_real
_atom_type_scat_dispersion_imag
_atom_type_scat_source
C C 0.0033 0.0016 'International Tables Vol C Tables 4.2.6.8 and 6.1.1.4'
H H 0.0000 0.0000 'International Tables Vol C Tables 4.2.6.8 and 6.1.1.4'
N N 0.0061 0.0033 'International Tables Vol C Tables 4.2.6.8 and 6.1.1.4'
O O 0.0106 0.0060 'International Tables Vol C Tables 4.2.6.8 and 6.1.1.4'
S S 0.1246 0.1234 'International Tables Vol C Tables 4.2.6.8 and 6.1.1.4'

loop_
_exptl_crystal_face_index_h
_exptl_crystal_face_index_k
_exptl_crystal_face_index_l
_exptl_crystal_face_perp_dist
0 3 22 0.1100
1 -3 21 0.1054
-10 2 -3 0.2730
-3 9 -18 0.1587
1 14 -15 0.107
9 8 -3 0.2854
1 -17 10 0.1012
0 18 -10 0.0947
-1 20 -4 0.1096
1 -20 -3 0.1133
-1 14 16 0.1139
10 -5 -1 0.2885
2 -14 -15 0.1253
0 9 20 0.1131
1 -9 -20 0.1159
0 -3 -22 0.1109
0 -3 21 0.1034
1 3 -22 0.1115
-1 4 -21 0.1166
1 -9 19 0.0997
0 9 -19 0.0934
-4 -9 19 0.1585
-2 -14 15 0.1316
1 -14 15 0.0956
0 14 -15 0.0934
-2 -18 10 0.1268
1 -18 10 0.0967
5 18 -2 0.1768
-3 -19 3 0.1584
5 17 4 0.1899
1 -18 -10 0.1174
-3 -12 -15 0.1748

loop_
_geom_angle_atom_site_label_1
_geom_angle_atom_site_label_2
_geom_angle_atom_site_label_3
_geom_angle
C1 S1 C3 92.51(11)
C1 N1 C2 117.13(19)
S2 C1 S1 124.09(13)
N1 C1 S1 108.25(16)
N1 C1 S2 127.64(17)
N1 C2 C6 118.4(2)
C3 C2 N1 112.0(2)
C3 C2 C6 129.6(2)
C2 C3 S1 110.07(17)
C2 C3 C4 129.2(2)
C4 C3 S1 120.76(17)
C3 C4 C5 113.83(18)
O1 C5 O2 123.5(2)
O1 C5 C4 123.4(2)
O2 C5 C4 112.98(19)

loop_
_geom_bond_atom_site_label_1
_geom_bond_atom_site_label_2
_geom_bond_distance
S1 C1 1.720(2)
S1 C3 1.744(2)
S2 C1 1.674(2)
O1 C5 1.218(3)
O2 C5 1.313(3)
N1 C1 1.341(3)
N1 C2 1.385(3)
C2 C3 1.347(3)
C2 C6 1.477(3)
C3 C4 1.495(3)
C4 C5 1.498(3)

loop_
_geom_hbond_atom_site_label_D
_geom_hbond_atom_site_label_H
_geom_hbond_atom_site_label_A
_geom_hbond_distance_DH
_geom_hbond_distance_HA
_geom_hbond_distance_DA
_geom_hbond_angle_DHA
_geom_hbond_site_symmetry_A
O2 H2 O1 0.874(17) 1.760(18) 2.633(2) 179(3) 2
N1 H1 S2 0.849(17) 2.465(18) 3.3041(19) 170(3) 5_666

loop_
_geom_torsion_atom_site_label_1
_geom_torsion_atom_site_label_2
_geom_torsion_atom_site_label_3
_geom_torsion_atom_site_label_4
_geom_torsion
S1 C3 C4 C5 -75.1(2)
N1 C2 C3 S1 -0.2(2)
N1 C2 C3 C4 -179.99(18)
C1 S1 C3 C2 -0.19(16)
C1 S1 C3 C4 179.59(16)
C1 N1 C2 C3 0.7(3)
C1 N1 C2 C6 -177.23(18)
C2 N1 C1 S1 -0.8(2)
C2 N1 C1 S2 -179.17(15)
C2 C3 C4 C5 104.6(3)
C3 S1 C1 S2 178.97(13)
C3 S1 C1 N1 0.57(15)
C3 C4 C5 O1 -22.4(3)
C3 C4 C5 O2 159.5(2)
C6 C2 C3 S1 177.43(19)
C6 C2 C3 C4 -2.3(4)
